data_7110656
loop_
_publ_author_name
'Funaioli, Tiziana'
'Fachinetti, Giuseppe'
'Marchetti, Fabio'

_publ_section_title
;
 Reactive intermediates from carbonylation of ruthenium(I) carbonyl
 carboxylates. Isolation, molecular structures and chemical properties of
 dinuclear unbridged ruthenium carbonyl trifluoroacetates
;
_journal_issue 20
_journal_name_full 'Chemical Communications'
_journal_page_first 2043
_journal_paper_doi 10.1039/a905798f
_journal_year 1999
_chemical_formula_moiety '[Ru(CO)4(OCOCF3)]2'
_chemical_formula_sum 'C6 F3 O6 Ru'
_chemical_formula_weight 326.13
_chemical_name_systematic
;
Bis[tetracarbonyl(trifluoroacetato)ruthenium(i)]
;
_space_group_IT_number 56
_symmetry_cell_setting orthorhombic
_symmetry_space_group_name_Hall '-P 2ab 2ac'
_symmetry_space_group_name_H-M 'P c c n'
_atom_sites_solution_hydrogens geom
_atom_sites_solution_primary direct
_atom_sites_solution_secondary difmap
_audit_creation_method SHELXL-97
_cell_angle_alpha 90.00
_cell_angle_beta 90.00
_cell_angle_gamma 90.00
_cell_formula_units_Z 8
_cell_length_a 9.0200(10)
_cell_length_b 12.716(2)
_cell_length_c 17.748(2)
_cell_measurement_reflns_used 32
_cell_measurement_temperature 293(2)
_cell_measurement_theta_max 13.635
_cell_measurement_theta_min 2.018
_cell_volume 2035.7(5)
_computing_cell_refinement 'Siemens XSCANS'
_computing_data_collection 'Siemens XSCANS'
_computing_data_reduction 'Siemens SHELXTL'
_computing_molecular_graphics 'Siemens SHELXTL'
_computing_publication_material 'Siemens SHELXTL'
_computing_structure_refinement 'SHELXL-97 (Sheldrick, 1997)'
_computing_structure_solution 'SHELXS-97 (Sheldrick, 1990)'
_diffrn_ambient_temperature 293(2)
_diffrn_measured_fraction_theta_full 1.000
_diffrn_measured_fraction_theta_max 1.000
_diffrn_measurement_device 'Siemens P4'
_diffrn_measurement_method '\w/2\q scans'
_diffrn_radiation_monochromator graphite
_diffrn_radiation_source 'sealed tube'
_diffrn_radiation_type MoK\a
_diffrn_radiation_wavelength 0.71073
_diffrn_reflns_av_R_equivalents 0.0208
_diffrn_reflns_av_sigmaI/netI 0.0412
_diffrn_reflns_limit_h_max 1
_diffrn_reflns_limit_h_min -10
_diffrn_reflns_limit_k_max 14
_diffrn_reflns_limit_k_min -1
_diffrn_reflns_limit_l_max 20
_diffrn_reflns_limit_l_min -1
_diffrn_reflns_number 2140
_diffrn_reflns_theta_full 23.98
_diffrn_reflns_theta_max 23.98
_diffrn_reflns_theta_min 2.30
_diffrn_standards_interval_count 97
_diffrn_standards_number 3
_exptl_absorpt_coefficient_mu 1.595
_exptl_absorpt_correction_T_max 0.3341
_exptl_absorpt_correction_T_min 0.2849
_exptl_absorpt_correction_type empirical
_exptl_crystal_colour 'Light yellow'
_exptl_crystal_density_diffrn 2.128
_exptl_crystal_density_method 'not measured'
_exptl_crystal_description 'Prismatic splinter'
_exptl_crystal_F_000 1240
_exptl_crystal_size_max '0.28 mm'
_exptl_crystal_size_mid '0.21 mm'
_exptl_crystal_size_min '0.13 mm'
_refine_diff_density_max 0.856
_refine_diff_density_min -0.481
_refine_diff_density_rms 0.103
_refine_ls_extinction_method none
_refine_ls_goodness_of_fit_ref 1.028
_refine_ls_hydrogen_treatment mixed
_refine_ls_matrix_type full
_refine_ls_number_parameters 137
_refine_ls_number_reflns 1595
_refine_ls_number_restraints 0
_refine_ls_restrained_S_all 1.028
_refine_ls_R_factor_all 0.1001
_refine_ls_R_factor_gt 0.0536
_refine_ls_shift/su_max 0.009
_refine_ls_shift/su_mean 0.001
_refine_ls_structure_factor_coef Fsqd
_refine_ls_weighting_details 'calc w=1/[\s^2^(Fo^2^)+(0.0782P)^2^+2.2272P] where P=(Fo^2^+2Fc^2^)/3'
_refine_ls_weighting_scheme calc
_refine_ls_wR_factor_gt 0.1287
_refine_ls_wR_factor_ref 0.1557
_reflns_number_gt 964
_reflns_number_total 1595
_reflns_threshold_expression >2sigma(I)
_cod_data_source_file 905798fsup1.cif
_cod_data_source_block rct
_cod_depositor_comments
;
The following automatic conversions were performed:

'_symmetry_cell_setting' value 'Orthorhombic' changed to
'orthorhombic' according to
/home/saulius/struct/CIF-dictionaries/cif_core.dic dictionary named
'cif_core.dic' version 2.4.2 from 2011-04-26.

Automatic conversion script
Id: cif_fix_values 1891 2012-01-12 08:04:46Z andrius 
;
_cod_original_sg_symbol_H-M 'Pccn '
_cod_database_code 7110656

loop_
_symmetry_equiv_pos_as_xyz
'x, y, z'
'-x+1/2, -y+1/2, z'
'-x, y+1/2, -z+1/2'
'x+1/2, -y, -z+1/2'
'-x, -y, -z'
'x-1/2, y-1/2, -z'
'x, -y-1/2, z-1/2'
'-x-1/2, y, z-1/2'

loop_
_atom_site_label
_atom_site_type_symbol
_atom_site_fract_x
_atom_site_fract_y
_atom_site_fract_z
_atom_site_U_iso_or_equiv
_atom_site_adp_type
_atom_site_occupancy
_atom_site_symmetry_multiplicity
_atom_site_calc_flag
_atom_site_refinement_flags
_atom_site_disorder_assembly
_atom_site_disorder_group
Ru Ru 0.22857(8) 0.86045(8) 0.15997(5) 0.0704(4) Uani 1 1 d . . .
C1 C 0.0423(12) 0.8356(10) 0.2047(6) 0.081(3) Uani 1 1 d . . .
O1 O -0.0689(9) 0.8179(8) 0.2324(5) 0.106(3) Uani 1 1 d . . .
C2 C 0.2039(13) 1.0152(13) 0.1555(8) 0.093(4) Uani 1 1 d . . .
O2 O 0.1914(11) 1.1028(10) 0.1522(7) 0.121(3) Uani 1 1 d . . .
C3 C 0.1408(11) 0.8396(10) 0.0609(6) 0.077(3) Uani 1 1 d . . .
O3 O 0.0853(10) 0.8275(8) 0.0040(5) 0.115(3) Uani 1 1 d . . .
C4 C 0.3173(12) 0.8655(10) 0.2599(6) 0.083(3) Uani 1 1 d . . .
O4 O 0.3643(10) 0.8655(9) 0.3197(5) 0.115(3) Uani 1 1 d . . .
O5 O 0.4339(7) 0.8721(6) 0.1043(4) 0.0747(19) Uani 1 1 d . . .
C5 C 0.5399(11) 0.9287(11) 0.1266(7) 0.079(3) Uani 1 1 d . A .
O6 O 0.5503(11) 0.9766(9) 0.1832(6) 0.121(4) Uani 1 1 d . . .
C6 C 0.6679(12) 0.9341(13) 0.0706(8) 0.103(4) Uani 1 1 d . . .
F1A F 0.6762(16) 1.0335(8) 0.0449(8) 0.133(6) Uiso 0.630(16) 1 d PG A 1
F2A F 0.7964(15) 0.9117(11) 0.1035(7) 0.132(6) Uiso 0.630(16) 1 d PG A 1
F3A F 0.6525(13) 0.8715(9) 0.0108(6) 0.112(5) Uiso 0.630(16) 1 d PG A 1
F1B F 0.725(3) 0.8136(11) 0.0725(13) 0.150(11) Uiso 0.370(16) 1 d PG . 2
F2B F 0.6389(17) 0.9399(14) 0.0039(8) 0.085(6) Uiso 0.370(16) 1 d PG A 2
F3B F 0.793(2) 0.9736(15) 0.0939(9) 0.098(7) Uiso 0.370(16) 1 d PG A 2

loop_
_atom_site_aniso_label
_atom_site_aniso_U_11
_atom_site_aniso_U_22
_atom_site_aniso_U_33
_atom_site_aniso_U_23
_atom_site_aniso_U_13
_atom_site_aniso_U_12
Ru 0.0461(5) 0.1034(7) 0.0615(5) -0.0039(5) -0.0007(4) 0.0001(4)
C1 0.054(6) 0.118(10) 0.071(6) 0.009(7) -0.002(5) 0.001(6)
O1 0.063(5) 0.157(9) 0.099(6) 0.009(6) 0.016(4) 0.003(5)
C2 0.063(7) 0.113(10) 0.101(9) -0.003(9) 0.004(7) 0.011(7)
O2 0.089(6) 0.115(8) 0.157(9) -0.007(7) 0.006(6) 0.019(6)
C3 0.062(6) 0.102(9) 0.067(6) 0.010(6) -0.011(5) -0.013(6)
O3 0.110(7) 0.158(9) 0.076(5) 0.018(6) -0.023(5) -0.043(6)
C4 0.064(6) 0.115(9) 0.069(7) -0.023(7) -0.001(5) 0.017(6)
O4 0.082(6) 0.183(10) 0.079(5) -0.024(6) -0.009(4) 0.003(6)
O5 0.051(4) 0.097(5) 0.076(4) -0.006(4) 0.001(3) -0.013(4)
C5 0.054(6) 0.113(10) 0.070(6) 0.005(7) -0.006(5) -0.002(7)
O6 0.095(6) 0.167(10) 0.101(6) -0.038(7) 0.006(5) -0.044(6)
C6 0.052(6) 0.139(12) 0.119(10) -0.003(10) -0.025(7) 0.003(7)

loop_
_atom_type_symbol
_atom_type_description
_atom_type_scat_dispersion_real
_atom_type_scat_dispersion_imag
_atom_type_scat_source
C C 0.0033 0.0016 'International Tables Vol C Tables 4.2.6.8 and 6.1.1.4'
O O 0.0106 0.0060 'International Tables Vol C Tables 4.2.6.8 and 6.1.1.4'
F F 0.0171 0.0103 'International Tables Vol C Tables 4.2.6.8 and 6.1.1.4'
Ru Ru -1.2594 0.8363 'International Tables Vol C Tables 4.2.6.8 and 6.1.1.4'

loop_
_geom_angle_atom_site_label_1
_geom_angle_atom_site_label_2
_geom_angle_atom_site_label_3
_geom_angle
_geom_angle_site_symmetry_3
C1 Ru C4 89.3(5) .
C1 Ru C3 89.7(4) .
C4 Ru C3 174.1(5) .
C1 Ru C2 94.7(5) .
C4 Ru C2 92.8(5) .
C3 Ru C2 93.1(5) .
C1 Ru O5 173.7(4) .
C4 Ru O5 93.6(4) .
C3 Ru O5 86.8(3) .
C2 Ru O5 90.6(4) .
C1 Ru Ru 87.5(4) 2_565
C4 Ru Ru 88.7(4) 2_565
C3 Ru Ru 85.4(4) 2_565
C2 Ru Ru 177.3(4) 2_565
O5 Ru Ru 87.1(2) 2_565
O1 C1 Ru 178.0(11) .
O2 C2 Ru 179.0(14) .
O3 C3 Ru 177.8(10) .
O4 C4 Ru 176.9(12) .
C5 O5 Ru 124.1(7) .
O6 C5 O5 128.5(11) .
O6 C5 C6 118.2(11) .
O5 C5 C6 113.3(11) .
F2B C6 F3B 118.2(16) .
F2B C6 F2A 128.9(15) .
F3B C6 F2A 35.7(9) .
F2B C6 F3A 40.3(9) .
F3B C6 F3A 125.0(14) .
F2A C6 F3A 108.2(11) .
F2B C6 F1A 68.0(12) .
F3B C6 F1A 72.4(12) .
F2A C6 F1A 107.6(11) .
F3A C6 F1A 107.2(11) .
F2B C6 C5 118.4(12) .
F3B C6 C5 117.8(14) .
F2A C6 C5 111.4(12) .
F3A C6 C5 114.4(12) .
F1A C6 C5 107.8(13) .
F2B C6 F1B 98.3(13) .
F3B C6 F1B 94.9(11) .
F2A C6 F1B 60.8(10) .
F3A C6 F1B 58.9(10) .
F1A C6 F1B 151.6(15) .
C5 C6 F1B 100.6(14) .
C6 F1B F1B 177(2) 2_665

loop_
_geom_bond_atom_site_label_1
_geom_bond_atom_site_label_2
_geom_bond_distance
_geom_bond_site_symmetry_2
Ru C1 1.885(11) .
Ru C4 1.946(12) .
Ru C3 1.947(11) .
Ru C2 1.982(16) .
Ru O5 2.104(6) .
Ru Ru 2.836(2) 2_565
C1 O1 1.140(13) .
C2 O2 1.120(15) .
C3 O3 1.137(12) .
C4 O4 1.142(12) .
O5 C5 1.261(13) .
C5 O6 1.178(14) .
C5 C6 1.525(17) .
C6 F2B 1.216(17) .
C6 F3B 1.299(19) .
C6 F2A 1.329(14) .
C6 F3A 1.336(16) .
C6 F1A 1.346(17) .
C6 F1B 1.62(2) .
F1B F1B 1.68(3) 2_665
